data_2221934
loop_
_publ_author_name
'Kamala, E. Theboral Sugi'
'Nirmala, S.'
'Sudha, L.'
'Kathiravan, S.'
'Raghunathan, R.'

_publ_section_title
;Methyl
 5-ferrocenyl-5a-hydroxy-1-methyl-10-oxo-2,3,3a,4,5a,10-hexahydro-1<i>H</i>-indeno[1,2:2',3']furo[3',4'-<i>b</i>]pyrrole-3a-carboxylate
;
_journal_coeditor_code BT2949
_journal_issue 6
_journal_name_full 'Acta Crystallographica Section E'
_journal_page_first m687
_journal_page_last m688
_journal_paper_doi 10.1107/S1600536809018583
_journal_volume 65
_journal_year 2009
_chemical_formula_iupac '[Fe (C5 H5) (C21 H20 N O5)]'
_chemical_formula_moiety 'C26 H25 Fe N O5'
_chemical_formula_sum 'C26 H25 Fe N O5'
_chemical_formula_weight 487.32
_chemical_name_systematic
;
Methyl 5-ferrocenyl-5a-hydroxy-1-methyl-10-oxo-2,3,3a,4,5a,10-hexahydro-
1<i>H</i>-indeno[1,2:2',3']furo[3',4'-b]pyrrole-3a-carboxylate
;
_space_group_IT_number 14
_symmetry_cell_setting monoclinic
_symmetry_space_group_name_Hall '-P 2yn'
_symmetry_space_group_name_H-M 'P 1 21/n 1'
_atom_sites_solution_hydrogens geom
_atom_sites_solution_primary direct
_atom_sites_solution_secondary difmap
_audit_creation_method SHELXL97
_cell_angle_alpha 90.00
_cell_angle_beta 93.4450(10)
_cell_angle_gamma 90.00
_cell_formula_units_Z 4
_cell_length_a 7.7292(2)
_cell_length_b 24.7713(7)
_cell_length_c 11.8120(4)
_cell_measurement_reflns_used 32884
_cell_measurement_temperature 293(2)
_cell_measurement_theta_max 32.1
_cell_measurement_theta_min 1.6
_cell_volume 2257.47(12)
_computing_cell_refinement 'APEX2 (Bruker, 2004) and SAINT (Bruker, 2004)'
_computing_data_collection 'APEX2 (Bruker, 2004)'
_computing_data_reduction 'APEX2 (Bruker, 2004) and SAINT (Bruker, 2004)'
_computing_molecular_graphics 'ORTEP-3 (Farrugia, 1997)'
_computing_publication_material 'PLATON (Spek, 2009)'
_computing_structure_refinement 'SHELXL97 (Sheldrick, 2008)'
_computing_structure_solution 'SIR92 (Altomare <i>et al.</i>,  1993)'
_diffrn_ambient_temperature 293(2)
_diffrn_measured_fraction_theta_full 0.998
_diffrn_measured_fraction_theta_max 0.998
_diffrn_measurement_device_type 'Bruker Kappa APEXII'
_diffrn_measurement_method '\w and \f'
_diffrn_radiation_monochromator graphite
_diffrn_radiation_source 'fine-focus sealed tube'
_diffrn_radiation_type MoK\a
_diffrn_radiation_wavelength 0.71073
_diffrn_reflns_av_R_equivalents 0.0280
_diffrn_reflns_av_sigmaI/netI 0.0262
_diffrn_reflns_limit_h_max 10
_diffrn_reflns_limit_h_min -11
_diffrn_reflns_limit_k_max 34
_diffrn_reflns_limit_k_min -37
_diffrn_reflns_limit_l_max 17
_diffrn_reflns_limit_l_min -17
_diffrn_reflns_number 32884
_diffrn_reflns_theta_full 32.13
_diffrn_reflns_theta_max 32.13
_diffrn_reflns_theta_min 1.64
_diffrn_standards_decay_% 0
_diffrn_standards_interval_count 0
_diffrn_standards_interval_time 0
_diffrn_standards_number 0
_exptl_absorpt_coefficient_mu 0.706
_exptl_absorpt_correction_T_max 0.8716
_exptl_absorpt_correction_T_min 0.8160
_exptl_absorpt_correction_type multi-scan
_exptl_absorpt_process_details '(SADABS; Sheldrick, 1996)'
_exptl_crystal_colour orange
_exptl_crystal_density_diffrn 1.434
_exptl_crystal_density_method 'not measured'
_exptl_crystal_description prism
_exptl_crystal_F_000 1016
_exptl_crystal_size_max 0.30
_exptl_crystal_size_mid 0.25
_exptl_crystal_size_min 0.20
_refine_diff_density_max 0.412
_refine_diff_density_min -0.354
_refine_ls_extinction_method none
_refine_ls_goodness_of_fit_ref 1.050
_refine_ls_hydrogen_treatment constr
_refine_ls_matrix_type full
_refine_ls_number_parameters 299
_refine_ls_number_reflns 7917
_refine_ls_number_restraints 0
_refine_ls_restrained_S_all 1.050
_refine_ls_R_factor_all 0.0578
_refine_ls_R_factor_gt 0.0392
_refine_ls_shift/su_max 0.000
_refine_ls_shift/su_mean 0.000
_refine_ls_structure_factor_coef Fsqd
_refine_ls_weighting_details 'calc w = 1/[\s^2^(Fo^2^)+(0.067P)^2^+0.4193P] where P=(Fo^2^+2Fc^2^)/3'
_refine_ls_weighting_scheme calc
_refine_ls_wR_factor_gt 0.1071
_refine_ls_wR_factor_ref 0.1231
_reflns_number_gt 6016
_reflns_number_total 7917
_reflns_threshold_expression I>2\s(I)
_cod_data_source_file bt2949.cif
_cod_data_source_block I
_cod_original_sg_symbol_Hall -P2yn
_cod_original_sg_symbol_H-M 'P 21/n'
_cod_database_code 2221934
_cod_database_fobs_code 2221934

loop_
_symmetry_equiv_pos_as_xyz
'x, y, z'
'-x+1/2, y+1/2, -z+1/2'
'-x, -y, -z'
'x-1/2, -y-1/2, z-1/2'

loop_
_atom_site_type_symbol
_atom_site_label
_atom_site_fract_x
_atom_site_fract_y
_atom_site_fract_z
_atom_site_U_iso_or_equiv
_atom_site_adp_type
_atom_site_calc_flag
_atom_site_refinement_flags
_atom_site_occupancy
_atom_site_disorder_assembly
_atom_site_disorder_group
C C1 0.4102(2) 0.20020(8) 0.59190(15) 0.0407(4) Uani d . 1 . .
H H1A 0.4053 0.2376 0.5678 0.049 Uiso calc R 1 . .
H H1B 0.5254 0.1924 0.6249 0.049 Uiso calc R 1 . .
C C2 0.2738(2) 0.18825(7) 0.67450(13) 0.0346(3) Uani d . 1 . .
H H2A 0.2634 0.2178 0.7276 0.042 Uiso calc R 1 . .
H H2B 0.3008 0.1554 0.7165 0.042 Uiso calc R 1 . .
C C3 0.10722(17) 0.18175(5) 0.59839(11) 0.0248(2) Uani d . 1 . .
C C4 0.17555(18) 0.15859(5) 0.48640(11) 0.0270(3) Uani d . 1 . .
C C5 0.0840(2) 0.18021(6) 0.37684(11) 0.0305(3) Uani d . 1 . .
C C6 -0.0361(2) 0.13816(6) 0.33231(11) 0.0306(3) Uani d . 1 . .
C C7 -0.1570(2) 0.14203(7) 0.24089(13) 0.0412(4) Uani d . 1 . .
H H7 -0.1660 0.1732 0.1970 0.049 Uiso calc R 1 . .
C C8 -0.2628(3) 0.09837(9) 0.21740(16) 0.0499(4) Uani d . 1 . .
H H8 -0.3440 0.0997 0.1561 0.060 Uiso calc R 1 . .
C C9 -0.2499(3) 0.05245(8) 0.28383(17) 0.0520(5) Uani d . 1 . .
H H9 -0.3239 0.0236 0.2668 0.062 Uiso calc R 1 . .
C C10 -0.1296(3) 0.04837(7) 0.37506(16) 0.0437(4) Uani d . 1 . .
H H10 -0.1222 0.0174 0.4195 0.052 Uiso calc R 1 . .
C C11 -0.0204(2) 0.09189(6) 0.39817(12) 0.0304(3) Uani d . 1 . .
C C12 0.12180(19) 0.09758(6) 0.48990(11) 0.0288(3) Uani d . 1 . .
C C13 -0.01516(18) 0.13617(5) 0.63622(11) 0.0258(2) Uani d . 1 . .
H H13 -0.1289 0.1401 0.5957 0.031 Uiso calc R 1 . .
C C14 -0.03749(18) 0.13378(6) 0.76052(11) 0.0284(3) Uani d . 1 . .
C C15 -0.1605(2) 0.16454(6) 0.81773(13) 0.0346(3) Uani d . 1 . .
H H15 -0.2452 0.1897 0.7822 0.042 Uiso calc R 1 . .
C C16 -0.1410(3) 0.15208(7) 0.93502(13) 0.0428(4) Uani d . 1 . .
H H16 -0.2098 0.1671 0.9946 0.051 Uiso calc R 1 . .
C C17 -0.0065(2) 0.11379(8) 0.95056(13) 0.0451(4) Uani d . 1 . .
H H17 0.0345 0.0976 1.0230 0.054 Uiso calc R 1 . .
C C18 0.0584(2) 0.10234(7) 0.84277(13) 0.0367(3) Uani d . 1 . .
H H18 0.1522 0.0772 0.8280 0.044 Uiso calc R 1 . .
C C19 -0.3003(3) 0.02961(9) 0.7276(2) 0.0606(6) Uani d . 1 . .
H H19 -0.2700 0.0262 0.6485 0.073 Uiso calc R 1 . .
C C20 -0.4307(3) 0.06263(10) 0.7669(2) 0.0666(6) Uani d . 1 . .
H H20 -0.5094 0.0859 0.7208 0.080 Uiso calc R 1 . .
C C21 -0.4295(3) 0.05528(12) 0.8862(3) 0.0791(9) Uani d . 1 . .
H H21 -0.5074 0.0728 0.9373 0.095 Uiso calc R 1 . .
C C22 -0.2990(4) 0.01844(11) 0.9176(2) 0.0767(8) Uani d . 1 . .
H H22 -0.2686 0.0056 0.9948 0.092 Uiso calc R 1 . .
C C23 -0.2207(4) 0.00267(9) 0.8196(2) 0.0687(7) Uani d . 1 . .
H H23 -0.1242 -0.0228 0.8164 0.082 Uiso calc R 1 . .
C C24 0.4551(3) 0.17375(11) 0.39497(19) 0.0616(6) Uani d . 1 . .
H H24A 0.5773 0.1763 0.4142 0.074 Uiso calc R 1 . .
H H24B 0.4149 0.2069 0.3607 0.074 Uiso calc R 1 . .
H H24C 0.4335 0.1446 0.3426 0.074 Uiso calc R 1 . .
C C25 0.01735(19) 0.23602(6) 0.58256(12) 0.0295(3) Uani d . 1 . .
C C26 -0.2250(3) 0.28321(8) 0.5066(2) 0.0582(5) Uani d . 1 . .
H H26A -0.3369 0.2767 0.4694 0.070 Uiso calc R 1 . .
H H26B -0.1564 0.3044 0.4581 0.070 Uiso calc R 1 . .
H H26C -0.2385 0.3023 0.5762 0.070 Uiso calc R 1 . .
N N1 0.36358(17) 0.16382(6) 0.49745(12) 0.0385(3) Uani d . 1 . .
O O1 0.06469(15) 0.08784(4) 0.60056(9) 0.0320(2) Uani d . 1 . .
O O2 0.25662(16) 0.06304(5) 0.47192(10) 0.0409(3) Uani d . 1 . .
H H2C 0.3484 0.0773 0.4936 0.049 Uiso calc R 1 . .
O O3 0.10650(19) 0.22437(5) 0.33645(11) 0.0487(3) Uani d . 1 . .
O O4 0.07972(19) 0.27824(5) 0.61256(14) 0.0553(4) Uani d . 1 . .
O O5 -0.13909(15) 0.23198(5) 0.53094(11) 0.0406(3) Uani d . 1 . .
Fe Fe1 -0.19791(3) 0.084076(8) 0.842289(18) 0.03124(7) Uani d . 1 . .

loop_
_atom_site_aniso_label
_atom_site_aniso_U_11
_atom_site_aniso_U_22
_atom_site_aniso_U_33
_atom_site_aniso_U_12
_atom_site_aniso_U_13
_atom_site_aniso_U_23
C1 0.0290(7) 0.0467(9) 0.0460(8) -0.0073(7) -0.0002(6) -0.0006(7)
C2 0.0332(7) 0.0373(8) 0.0327(7) -0.0035(6) -0.0035(5) 0.0020(6)
C3 0.0276(6) 0.0219(6) 0.0249(5) -0.0009(5) 0.0025(4) -0.0005(4)
C4 0.0298(6) 0.0230(6) 0.0287(6) -0.0015(5) 0.0054(5) -0.0003(5)
C5 0.0382(7) 0.0266(6) 0.0275(6) -0.0022(6) 0.0072(5) 0.0023(5)
C6 0.0387(7) 0.0281(7) 0.0253(6) -0.0013(6) 0.0054(5) -0.0010(5)
C7 0.0518(10) 0.0428(9) 0.0287(7) 0.0018(7) -0.0007(6) 0.0008(6)
C8 0.0514(11) 0.0580(11) 0.0392(8) -0.0047(9) -0.0072(7) -0.0075(8)
C9 0.0543(11) 0.0458(10) 0.0553(11) -0.0171(9) -0.0026(9) -0.0117(8)
C10 0.0570(10) 0.0286(8) 0.0456(9) -0.0097(7) 0.0026(8) -0.0012(6)
C11 0.0386(7) 0.0245(6) 0.0286(6) -0.0016(5) 0.0053(5) -0.0024(5)
C12 0.0372(7) 0.0209(6) 0.0285(6) 0.0023(5) 0.0046(5) -0.0001(5)
C13 0.0297(6) 0.0206(6) 0.0273(6) -0.0018(5) 0.0029(5) 0.0024(4)
C14 0.0318(7) 0.0268(6) 0.0269(6) -0.0043(5) 0.0036(5) 0.0020(5)
C15 0.0434(8) 0.0256(7) 0.0355(7) -0.0013(6) 0.0077(6) -0.0029(5)
C16 0.0577(10) 0.0400(9) 0.0316(7) -0.0117(8) 0.0108(7) -0.0087(6)
C17 0.0525(10) 0.0547(11) 0.0278(7) -0.0113(8) -0.0008(6) 0.0069(7)
C18 0.0320(7) 0.0431(9) 0.0349(7) 0.0003(6) 0.0019(6) 0.0098(6)
C19 0.0717(14) 0.0498(12) 0.0620(12) -0.0267(10) 0.0180(10) -0.0215(10)
C20 0.0466(11) 0.0551(13) 0.0970(19) -0.0138(10) -0.0048(11) -0.0154(12)
C21 0.0657(15) 0.0739(17) 0.103(2) -0.0361(13) 0.0521(15) -0.0357(15)
C22 0.103(2) 0.0593(14) 0.0700(15) -0.0363(15) 0.0245(14) 0.0153(11)
C23 0.0789(16) 0.0283(9) 0.1009(19) -0.0077(10) 0.0216(14) -0.0013(10)
C24 0.0436(10) 0.0817(16) 0.0623(12) -0.0127(10) 0.0264(9) -0.0172(11)
C25 0.0339(7) 0.0238(6) 0.0311(6) -0.0002(5) 0.0056(5) 0.0002(5)
C26 0.0475(11) 0.0378(10) 0.0881(16) 0.0124(8) -0.0049(10) 0.0137(10)
N1 0.0281(6) 0.0417(8) 0.0465(7) -0.0027(5) 0.0093(5) -0.0054(6)
O1 0.0481(6) 0.0197(4) 0.0289(5) 0.0020(4) 0.0072(4) 0.0034(3)
O2 0.0459(7) 0.0315(6) 0.0457(6) 0.0122(5) 0.0054(5) -0.0037(5)
O3 0.0688(9) 0.0340(6) 0.0431(6) -0.0140(6) 0.0023(6) 0.0134(5)
O4 0.0585(8) 0.0255(6) 0.0798(10) -0.0030(6) -0.0130(7) -0.0090(6)
O5 0.0344(6) 0.0277(5) 0.0590(7) 0.0032(4) -0.0034(5) 0.0062(5)
Fe1 0.03617(13) 0.02629(11) 0.03231(11) -0.00393(8) 0.01072(8) -0.00053(7)

loop_
_atom_type_symbol
_atom_type_description
_atom_type_scat_dispersion_real
_atom_type_scat_dispersion_imag
_atom_type_scat_source
C C 0.0033 0.0016 'International Tables Vol C Tables 4.2.6.8 and 6.1.1.4'
H H 0.0000 0.0000 'International Tables Vol C Tables 4.2.6.8 and 6.1.1.4'
N N 0.0061 0.0033 'International Tables Vol C Tables 4.2.6.8 and 6.1.1.4'
O O 0.0106 0.0060 'International Tables Vol C Tables 4.2.6.8 and 6.1.1.4'
Fe Fe 0.3463 0.8444 'International Tables Vol C Tables 4.2.6.8 and 6.1.1.4'

loop_
_geom_angle_atom_site_label_1
_geom_angle_atom_site_label_2
_geom_angle_atom_site_label_3
_geom_angle_site_symmetry_1
_geom_angle_site_symmetry_3
_geom_angle
_geom_angle_publ_flag
N1 C1 C2 . . 102.88(13) ?
N1 C1 H1A . . 111.2 ?
C2 C1 H1A . . 111.2 ?
N1 C1 H1B . . 111.2 ?
C2 C1 H1B . . 111.2 ?
H1A C1 H1B . . 109.1 ?
C1 C2 C3 . . 103.66(12) ?
C1 C2 H2A . . 111.0 ?
C3 C2 H2A . . 111.0 ?
C1 C2 H2B . . 111.0 ?
C3 C2 H2B . . 111.0 ?
H2A C2 H2B . . 109.0 ?
C25 C3 C2 . . 109.92(12) ?
C25 C3 C13 . . 113.33(11) ?
C2 C3 C13 . . 114.28(11) ?
C25 C3 C4 . . 113.32(11) ?
C2 C3 C4 . . 102.72(11) ?
C13 C3 C4 . . 102.65(10) ?
N1 C4 C5 . . 116.85(12) ?
N1 C4 C3 . . 106.11(11) ?
C5 C4 C3 . . 115.08(11) ?
N1 C4 C12 . . 110.34(12) ?
C5 C4 C12 . . 104.43(11) ?
C3 C4 C12 . . 103.17(10) ?
O3 C5 C6 . . 126.98(14) ?
O3 C5 C4 . . 125.34(14) ?
C6 C5 C4 . . 107.67(11) ?
C11 C6 C7 . . 121.73(15) ?
C11 C6 C5 . . 110.64(13) ?
C7 C6 C5 . . 127.58(14) ?
C8 C7 C6 . . 117.86(16) ?
C8 C7 H7 . . 121.1 ?
C6 C7 H7 . . 121.1 ?
C7 C8 C9 . . 120.77(17) ?
C7 C8 H8 . . 119.6 ?
C9 C8 H8 . . 119.6 ?
C8 C9 C10 . . 121.61(17) ?
C8 C9 H9 . . 119.2 ?
C10 C9 H9 . . 119.2 ?
C9 C10 C11 . . 117.98(16) ?
C9 C10 H10 . . 121.0 ?
C11 C10 H10 . . 121.0 ?
C10 C11 C6 . . 120.03(15) ?
C10 C11 C12 . . 128.69(14) ?
C6 C11 C12 . . 111.27(13) ?
O2 C12 O1 . . 108.41(11) ?
O2 C12 C11 . . 111.00(12) ?
O1 C12 C11 . . 113.09(12) ?
O2 C12 C4 . . 113.03(12) ?
O1 C12 C4 . . 106.52(10) ?
C11 C12 C4 . . 104.76(11) ?
O1 C13 C14 . . 109.66(11) ?
O1 C13 C3 . . 104.10(10) ?
C14 C13 C3 . . 114.86(11) ?
O1 C13 H13 . . 109.3 ?
C14 C13 H13 . . 109.3 ?
C3 C13 H13 . . 109.3 ?
C18 C14 C15 . . 107.79(13) ?
C18 C14 C13 . . 127.59(13) ?
C15 C14 C13 . . 124.61(13) ?
C18 C14 Fe1 . . 69.53(8) ?
C15 C14 Fe1 . . 69.76(8) ?
C13 C14 Fe1 . . 127.05(10) ?
C16 C15 C14 . . 108.25(14) ?
C16 C15 Fe1 . . 69.87(9) ?
C14 C15 Fe1 . . 69.39(8) ?
C16 C15 H15 . . 125.9 ?
C14 C15 H15 . . 125.9 ?
Fe1 C15 H15 . . 125.9 ?
C17 C16 C15 . . 107.91(14) ?
C17 C16 Fe1 . . 69.42(10) ?
C15 C16 Fe1 . . 69.44(9) ?
C17 C16 H16 . . 126.0 ?
C15 C16 H16 . . 126.0 ?
Fe1 C16 H16 . . 126.0 ?
C16 C17 C18 . . 108.28(14) ?
C16 C17 Fe1 . . 70.08(10) ?
C18 C17 Fe1 . . 69.39(9) ?
C16 C17 H17 . . 125.9 ?
C18 C17 H17 . . 125.9 ?
Fe1 C17 H17 . . 125.9 ?
C14 C18 C17 . . 107.77(15) ?
C14 C18 Fe1 . . 69.60(9) ?
C17 C18 Fe1 . . 69.59(10) ?
C14 C18 H18 . . 126.1 ?
C17 C18 H18 . . 126.1 ?
Fe1 C18 H18 . . 126.1 ?
C23 C19 C20 . . 108.3(2) ?
C23 C19 Fe1 . . 70.20(13) ?
C20 C19 Fe1 . . 69.55(12) ?
C23 C19 H19 . . 125.8 ?
C20 C19 H19 . . 125.8 ?
Fe1 C19 H19 . . 125.8 ?
C19 C20 C21 . . 107.0(2) ?
C19 C20 Fe1 . . 70.21(13) ?
C21 C20 Fe1 . . 69.27(13) ?
C19 C20 H20 . . 126.5 ?
C21 C20 H20 . . 126.5 ?
Fe1 C20 H20 . . 126.5 ?
C22 C21 C20 . . 108.1(2) ?
C22 C21 Fe1 . . 70.23(13) ?
C20 C21 Fe1 . . 69.73(12) ?
C22 C21 H21 . . 126.0 ?
C20 C21 H21 . . 126.0 ?
Fe1 C21 H21 . . 126.0 ?
C23 C22 C21 . . 107.8(2) ?
C23 C22 Fe1 . . 70.31(12) ?
C21 C22 Fe1 . . 69.56(13) ?
C23 C22 H22 . . 126.1 ?
C21 C22 H22 . . 126.1 ?
Fe1 C22 H22 . . 126.1 ?
C19 C23 C22 . . 108.8(2) ?
C19 C23 Fe1 . . 70.02(12) ?
C22 C23 Fe1 . . 69.67(13) ?
C19 C23 H23 . . 125.6 ?
C22 C23 H23 . . 125.6 ?
Fe1 C23 H23 . . 125.6 ?
N1 C24 H24A . . 109.5 ?
N1 C24 H24B . . 109.5 ?
H24A C24 H24B . . 109.5 ?
N1 C24 H24C . . 109.5 ?
H24A C24 H24C . . 109.5 ?
H24B C24 H24C . . 109.5 ?
O4 C25 O5 . . 122.86(15) ?
O4 C25 C3 . . 124.32(14) ?
O5 C25 C3 . . 112.81(12) ?
O5 C26 H26A . . 109.5 ?
O5 C26 H26B . . 109.5 ?
H26A C26 H26B . . 109.5 ?
O5 C26 H26C . . 109.5 ?
H26A C26 H26C . . 109.5 ?
H26B C26 H26C . . 109.5 ?
C4 N1 C24 . . 118.13(15) ?
C4 N1 C1 . . 108.77(12) ?
C24 N1 C1 . . 114.80(15) ?
C13 O1 C12 . . 107.04(10) ?
C12 O2 H2C . . 109.5 ?
C25 O5 C26 . . 114.76(14) ?
C21 Fe1 C20 . . 41.00(12) ?
C21 Fe1 C18 . . 162.82(11) ?
C20 Fe1 C18 . . 153.91(9) ?
C21 Fe1 C22 . . 40.21(13) ?
C20 Fe1 C22 . . 68.19(12) ?
C18 Fe1 C22 . . 125.27(11) ?
C21 Fe1 C14 . . 155.48(12) ?
C20 Fe1 C14 . . 120.02(9) ?
C18 Fe1 C14 . . 40.87(6) ?
C22 Fe1 C14 . . 162.65(11) ?
C21 Fe1 C17 . . 126.00(10) ?
C20 Fe1 C17 . . 164.24(10) ?
C18 Fe1 C17 . . 41.03(7) ?
C22 Fe1 C17 . . 107.36(10) ?
C14 Fe1 C17 . . 68.79(6) ?
C21 Fe1 C15 . . 121.12(10) ?
C20 Fe1 C15 . . 108.87(9) ?
C18 Fe1 C15 . . 68.64(7) ?
C22 Fe1 C15 . . 155.06(10) ?
C14 Fe1 C15 . . 40.86(6) ?
C17 Fe1 C15 . . 68.37(7) ?
C21 Fe1 C19 . . 67.84(10) ?
C20 Fe1 C19 . . 40.24(10) ?
C18 Fe1 C19 . . 119.26(8) ?
C22 Fe1 C19 . . 67.50(11) ?
C14 Fe1 C19 . . 107.98(8) ?
C17 Fe1 C19 . . 153.65(10) ?
C15 Fe1 C19 . . 127.29(9) ?
C21 Fe1 C23 . . 67.31(11) ?
C20 Fe1 C23 . . 67.44(11) ?
C18 Fe1 C23 . . 107.28(9) ?
C22 Fe1 C23 . . 40.03(11) ?
C14 Fe1 C23 . . 125.93(8) ?
C17 Fe1 C23 . . 119.59(10) ?
C15 Fe1 C23 . . 163.76(9) ?
C19 Fe1 C23 . . 39.78(11) ?
C21 Fe1 C16 . . 108.59(9) ?
C20 Fe1 C16 . . 127.42(9) ?
C18 Fe1 C16 . . 68.68(8) ?
C22 Fe1 C16 . . 120.07(9) ?
C14 Fe1 C16 . . 68.74(6) ?
C17 Fe1 C16 . . 40.50(8) ?
C15 Fe1 C16 . . 40.69(6) ?
C19 Fe1 C16 . . 164.77(10) ?
C23 Fe1 C16 . . 154.08(10) ?

loop_
_geom_bond_atom_site_label_1
_geom_bond_atom_site_label_2
_geom_bond_site_symmetry_2
_geom_bond_distance
_geom_bond_publ_flag
C1 N1 . 1.462(2) ?
C1 C2 . 1.508(2) ?
C1 H1A . 0.9700 ?
C1 H1B . 0.9700 ?
C2 C3 . 1.534(2) ?
C2 H2A . 0.9700 ?
C2 H2B . 0.9700 ?
C3 C25 . 1.5195(19) ?
C3 C13 . 1.5557(18) ?
C3 C4 . 1.5626(18) ?
C4 N1 . 1.4571(19) ?
C4 C5 . 1.534(2) ?
C4 C12 . 1.5686(19) ?
C5 O3 . 1.2102(18) ?
C5 C6 . 1.472(2) ?
C6 C11 . 1.386(2) ?
C6 C7 . 1.388(2) ?
C7 C8 . 1.374(3) ?
C7 H7 . 0.9300 ?
C8 C9 . 1.382(3) ?
C8 H8 . 0.9300 ?
C9 C10 . 1.384(3) ?
C9 H9 . 0.9300 ?
C10 C11 . 1.386(2) ?
C10 H10 . 0.9300 ?
C11 C12 . 1.503(2) ?
C12 O2 . 1.3747(18) ?
C12 O1 . 1.4251(17) ?
C13 O1 . 1.4223(16) ?
C13 C14 . 1.4897(18) ?
C13 H13 . 0.9800 ?
C14 C18 . 1.419(2) ?
C14 C15 . 1.421(2) ?
C14 Fe1 . 2.0323(13) ?
C15 C16 . 1.418(2) ?
C15 Fe1 . 2.0372(15) ?
C15 H15 . 0.9800 ?
C16 C17 . 1.411(3) ?
C16 Fe1 . 2.0428(16) ?
C16 H16 . 0.9800 ?
C17 C18 . 1.425(2) ?
C17 Fe1 . 2.0342(18) ?
C17 H17 . 0.9800 ?
C18 Fe1 . 2.0315(16) ?
C18 H18 . 0.9800 ?
C19 C23 . 1.388(4) ?
C19 C20 . 1.399(3) ?
C19 Fe1 . 2.0380(19) ?
C19 H19 . 0.9800 ?
C20 C21 . 1.419(4) ?
C20 Fe1 . 2.029(2) ?
C20 H20 . 0.9800 ?
C21 C22 . 1.394(4) ?
C21 Fe1 . 2.023(2) ?
C21 H21 . 0.9800 ?
C22 C23 . 1.394(4) ?
C22 Fe1 . 2.032(2) ?
C22 H22 . 0.9800 ?
C23 Fe1 . 2.040(2) ?
C23 H23 . 0.9800 ?
C24 N1 . 1.459(2) ?
C24 H24A . 0.9600 ?
C24 H24B . 0.9600 ?
C24 H24C . 0.9600 ?
C25 O4 . 1.1963(19) ?
C25 O5 . 1.3248(19) ?
C26 O5 . 1.453(2) ?
C26 H26A . 0.9600 ?
C26 H26B . 0.9600 ?
C26 H26C . 0.9600 ?
O2 H2C . 0.8200 ?

loop_
_geom_hbond_atom_site_label_D
_geom_hbond_atom_site_label_H
_geom_hbond_atom_site_label_A
_geom_hbond_site_symmetry_A
_geom_hbond_distance_DH
_geom_hbond_distance_HA
_geom_hbond_distance_DA
_geom_hbond_angle_DHA
_geom_hbond_publ_flag
C7 H7 O4 4_565 0.93 2.46 3.157(2) 131 yes
C15 H15 O3 4_566 0.98 2.52 3.303(2) 137 yes
C16 H16 O4 4_566 0.98 2.59 3.547(2) 166 yes
C13 H13 O5 . 0.98 2.40 2.820(2) 105 yes
C24 H24B O3 . 0.96 2.42 3.014(3) 120 yes
O2 H2C N1 . 0.82 2.15 2.6414(19) 119 yes
C2 H2A O4 . 0.97 2.42 2.761(2) 100 yes

loop_
_geom_torsion_atom_site_label_1
_geom_torsion_atom_site_label_2
_geom_torsion_atom_site_label_3
_geom_torsion_atom_site_label_4
_geom_torsion_site_symmetry_1
_geom_torsion_site_symmetry_2
_geom_torsion_site_symmetry_3
_geom_torsion_site_symmetry_4
_geom_torsion
_geom_torsion_publ_flag
N1 C1 C2 C3 . . . . -40.15(16) ?
C1 C2 C3 C25 . . . . -89.90(14) ?
C1 C2 C3 C13 . . . . 141.37(13) ?
C1 C2 C3 C4 . . . . 31.00(15) ?
C25 C3 C4 N1 . . . . 107.73(13) ?
C2 C3 C4 N1 . . . . -10.81(14) ?
C13 C3 C4 N1 . . . . -129.67(11) ?
C25 C3 C4 C5 . . . . -23.13(16) ?
C2 C3 C4 C5 . . . . -141.67(12) ?
C13 C3 C4 C5 . . . . 99.47(13) ?
C25 C3 C4 C12 . . . . -136.22(12) ?
C2 C3 C4 C12 . . . . 105.25(12) ?
C13 C3 C4 C12 . . . . -13.62(13) ?
N1 C4 C5 O3 . . . . -49.5(2) ?
C3 C4 C5 O3 . . . . 75.95(19) ?
C12 C4 C5 O3 . . . . -171.71(15) ?
N1 C4 C5 C6 . . . . 131.42(13) ?
C3 C4 C5 C6 . . . . -103.11(13) ?
C12 C4 C5 C6 . . . . 9.24(15) ?
O3 C5 C6 C11 . . . . 177.09(16) ?
C4 C5 C6 C11 . . . . -3.88(16) ?
O3 C5 C6 C7 . . . . -5.5(3) ?
C4 C5 C6 C7 . . . . 173.49(15) ?
C11 C6 C7 C8 . . . . 0.4(2) ?
C5 C6 C7 C8 . . . . -176.70(16) ?
C6 C7 C8 C9 . . . . 0.7(3) ?
C7 C8 C9 C10 . . . . -0.8(3) ?
C8 C9 C10 C11 . . . . -0.3(3) ?
C9 C10 C11 C6 . . . . 1.4(3) ?
C9 C10 C11 C12 . . . . -178.98(17) ?
C7 C6 C11 C10 . . . . -1.5(2) ?
C5 C6 C11 C10 . . . . 176.04(15) ?
C7 C6 C11 C12 . . . . 178.83(14) ?
C5 C6 C11 C12 . . . . -3.63(17) ?
C10 C11 C12 O2 . . . . 67.4(2) ?
C6 C11 C12 O2 . . . . -112.98(14) ?
C10 C11 C12 O1 . . . . -54.7(2) ?
C6 C11 C12 O1 . . . . 124.92(13) ?
C10 C11 C12 C4 . . . . -170.31(16) ?
C6 C11 C12 C4 . . . . 9.33(16) ?
N1 C4 C12 O2 . . . . -16.34(16) ?
C5 C4 C12 O2 . . . . 110.01(13) ?
C3 C4 C12 O2 . . . . -129.34(12) ?
N1 C4 C12 O1 . . . . 102.61(13) ?
C5 C4 C12 O1 . . . . -131.04(12) ?
C3 C4 C12 O1 . . . . -10.39(14) ?
N1 C4 C12 C11 . . . . -137.32(12) ?
C5 C4 C12 C11 . . . . -10.96(14) ?
C3 C4 C12 C11 . . . . 109.68(12) ?
C25 C3 C13 O1 . . . . 156.23(11) ?
C2 C3 C13 O1 . . . . -76.78(13) ?
C4 C3 C13 O1 . . . . 33.64(12) ?
C25 C3 C13 C14 . . . . -83.85(14) ?
C2 C3 C13 C14 . . . . 43.14(16) ?
C4 C3 C13 C14 . . . . 153.56(12) ?
O1 C13 C14 C18 . . . . 23.8(2) ?
C3 C13 C14 C18 . . . . -92.97(18) ?
O1 C13 C14 C15 . . . . -157.47(14) ?
C3 C13 C14 C15 . . . . 85.74(17) ?
O1 C13 C14 Fe1 . . . . -67.80(15) ?
C3 C13 C14 Fe1 . . . . 175.41(10) ?
C18 C14 C15 C16 . . . . -0.10(18) ?
C13 C14 C15 C16 . . . . -179.03(13) ?
Fe1 C14 C15 C16 . . . . 59.25(11) ?
C18 C14 C15 Fe1 . . . . -59.36(11) ?
C13 C14 C15 Fe1 . . . . 121.72(14) ?
C14 C15 C16 C17 . . . . 0.01(19) ?
Fe1 C15 C16 C17 . . . . 58.96(12) ?
C14 C15 C16 Fe1 . . . . -58.95(11) ?
C15 C16 C17 C18 . . . . 0.1(2) ?
Fe1 C16 C17 C18 . . . . 59.06(12) ?
C15 C16 C17 Fe1 . . . . -58.97(12) ?
C15 C14 C18 C17 . . . . 0.16(18) ?
C13 C14 C18 C17 . . . . 179.04(14) ?
Fe1 C14 C18 C17 . . . . -59.34(12) ?
C15 C14 C18 Fe1 . . . . 59.49(11) ?
C13 C14 C18 Fe1 . . . . -121.62(15) ?
C16 C17 C18 C14 . . . . -0.2(2) ?
Fe1 C17 C18 C14 . . . . 59.34(11) ?
C16 C17 C18 Fe1 . . . . -59.49(13) ?
C23 C19 C20 C21 . . . . 0.0(2) ?
Fe1 C19 C20 C21 . . . . -59.75(15) ?
C23 C19 C20 Fe1 . . . . 59.70(16) ?
C19 C20 C21 C22 . . . . 0.3(3) ?
Fe1 C20 C21 C22 . . . . -60.03(17) ?
C19 C20 C21 Fe1 . . . . 60.35(15) ?
C20 C21 C22 C23 . . . . -0.5(3) ?
Fe1 C21 C22 C23 . . . . -60.19(16) ?
C20 C21 C22 Fe1 . . . . 59.72(16) ?
C20 C19 C23 C22 . . . . -0.2(3) ?
Fe1 C19 C23 C22 . . . . 59.05(17) ?
C20 C19 C23 Fe1 . . . . -59.30(15) ?
C21 C22 C23 C19 . . . . 0.4(3) ?
Fe1 C22 C23 C19 . . . . -59.27(16) ?
C21 C22 C23 Fe1 . . . . 59.71(16) ?
C2 C3 C25 O4 . . . . 9.2(2) ?
C13 C3 C25 O4 . . . . 138.41(17) ?
C4 C3 C25 O4 . . . . -105.12(18) ?
C2 C3 C25 O5 . . . . -171.14(12) ?
C13 C3 C25 O5 . . . . -41.90(16) ?
C4 C3 C25 O5 . . . . 74.57(15) ?
C5 C4 N1 C24 . . . . -17.7(2) ?
C3 C4 N1 C24 . . . . -147.54(16) ?
C12 C4 N1 C24 . . . . 101.35(17) ?
C5 C4 N1 C1 . . . . 115.47(15) ?
C3 C4 N1 C1 . . . . -14.38(16) ?
C12 C4 N1 C1 . . . . -125.48(13) ?
C2 C1 N1 C4 . . . . 34.20(17) ?
C2 C1 N1 C24 . . . . 169.08(16) ?
C14 C13 O1 C12 . . . . -165.76(11) ?
C3 C13 O1 C12 . . . . -42.39(13) ?
O2 C12 O1 C13 . . . . 155.22(12) ?
C11 C12 O1 C13 . . . . -81.24(14) ?
C4 C12 O1 C13 . . . . 33.29(14) ?
O4 C25 O5 C26 . . . . 3.9(2) ?
C3 C25 O5 C26 . . . . -175.77(15) ?
C22 C21 Fe1 C20 . . . . 118.9(2) ?
C22 C21 Fe1 C18 . . . . -37.1(4) ?
C20 C21 Fe1 C18 . . . . -156.0(3) ?
C20 C21 Fe1 C22 . . . . -118.9(2) ?
C22 C21 Fe1 C14 . . . . 165.75(18) ?
C20 C21 Fe1 C14 . . . . 46.8(3) ?
C22 C21 Fe1 C17 . . . . -73.26(18) ?
C20 C21 Fe1 C17 . . . . 167.82(14) ?
C22 C21 Fe1 C15 . . . . -157.89(14) ?
C20 C21 Fe1 C15 . . . . 83.18(16) ?
C22 C21 Fe1 C19 . . . . 80.90(17) ?
C20 C21 Fe1 C19 . . . . -38.03(15) ?
C22 C21 Fe1 C23 . . . . 37.71(17) ?
C20 C21 Fe1 C23 . . . . -81.21(17) ?
C22 C21 Fe1 C16 . . . . -114.90(16) ?
C20 C21 Fe1 C16 . . . . 126.18(15) ?
C19 C20 Fe1 C21 . . . . -118.0(2) ?
C19 C20 Fe1 C18 . . . . 46.2(3) ?
C21 C20 Fe1 C18 . . . . 164.15(19) ?
C19 C20 Fe1 C22 . . . . -80.49(17) ?
C21 C20 Fe1 C22 . . . . 37.49(16) ?
C19 C20 Fe1 C14 . . . . 82.48(16) ?
C21 C20 Fe1 C14 . . . . -159.54(15) ?
C19 C20 Fe1 C17 . . . . -156.9(3) ?
C21 C20 Fe1 C17 . . . . -38.9(4) ?
C19 C20 Fe1 C15 . . . . 125.96(14) ?
C21 C20 Fe1 C15 . . . . -116.06(16) ?
C21 C20 Fe1 C19 . . . . 118.0(2) ?
C19 C20 Fe1 C23 . . . . -37.12(15) ?
C21 C20 Fe1 C23 . . . . 80.86(18) ?
C19 C20 Fe1 C16 . . . . 167.58(13) ?
C21 C20 Fe1 C16 . . . . -74.44(19) ?
C14 C18 Fe1 C21 . . . . -165.8(3) ?
C17 C18 Fe1 C21 . . . . -46.7(3) ?
C14 C18 Fe1 C20 . . . . 51.6(2) ?
C17 C18 Fe1 C20 . . . . 170.7(2) ?
C14 C18 Fe1 C22 . . . . 165.77(12) ?
C17 C18 Fe1 C22 . . . . -75.16(15) ?
C17 C18 Fe1 C14 . . . . 119.07(15) ?
C14 C18 Fe1 C17 . . . . -119.07(15) ?
C14 C18 Fe1 C15 . . . . -37.90(9) ?
C17 C18 Fe1 C15 . . . . 81.18(11) ?
C14 C18 Fe1 C19 . . . . 83.87(13) ?
C17 C18 Fe1 C19 . . . . -157.05(13) ?
C14 C18 Fe1 C23 . . . . 125.43(12) ?
C17 C18 Fe1 C23 . . . . -115.49(13) ?
C14 C18 Fe1 C16 . . . . -81.73(10) ?
C17 C18 Fe1 C16 . . . . 37.34(11) ?
C23 C22 Fe1 C21 . . . . 118.6(3) ?
C23 C22 Fe1 C20 . . . . 80.45(19) ?
C21 C22 Fe1 C20 . . . . -38.20(16) ?
C23 C22 Fe1 C18 . . . . -74.0(2) ?
C21 C22 Fe1 C18 . . . . 167.40(14) ?
C23 C22 Fe1 C14 . . . . -41.3(4) ?
C21 C22 Fe1 C14 . . . . -160.0(2) ?
C23 C22 Fe1 C17 . . . . -115.62(18) ?
C21 C22 Fe1 C17 . . . . 125.74(16) ?
C23 C22 Fe1 C15 . . . . 168.48(19) ?
C21 C22 Fe1 C15 . . . . 49.8(3) ?
C23 C22 Fe1 C19 . . . . 36.85(17) ?
C21 C22 Fe1 C19 . . . . -81.80(17) ?
C21 C22 Fe1 C23 . . . . -118.6(3) ?
C23 C22 Fe1 C16 . . . . -157.91(16) ?
C21 C22 Fe1 C16 . . . . 83.44(18) ?
C18 C14 Fe1 C21 . . . . 169.91(19) ?
C15 C14 Fe1 C21 . . . . 50.9(2) ?
C13 C14 Fe1 C21 . . . . -67.8(2) ?
C18 C14 Fe1 C20 . . . . -156.55(12) ?
C15 C14 Fe1 C20 . . . . 84.43(12) ?
C13 C14 Fe1 C20 . . . . -34.27(16) ?
C15 C14 Fe1 C18 . . . . -119.02(13) ?
C13 C14 Fe1 C18 . . . . 122.28(17) ?
C18 C14 Fe1 C22 . . . . -42.3(3) ?
C15 C14 Fe1 C22 . . . . -161.3(3) ?
C13 C14 Fe1 C22 . . . . 80.0(3) ?
C18 C14 Fe1 C17 . . . . 37.98(11) ?
C15 C14 Fe1 C17 . . . . -81.04(10) ?
C13 C14 Fe1 C17 . . . . 160.26(15) ?
C18 C14 Fe1 C15 . . . . 119.02(13) ?
C13 C14 Fe1 C15 . . . . -118.70(16) ?
C18 C14 Fe1 C19 . . . . -114.22(12) ?
C15 C14 Fe1 C19 . . . . 126.75(11) ?
C13 C14 Fe1 C19 . . . . 8.06(15) ?
C18 C14 Fe1 C23 . . . . -73.92(14) ?
C15 C14 Fe1 C23 . . . . 167.05(13) ?
C13 C14 Fe1 C23 . . . . 48.36(18) ?
C18 C14 Fe1 C16 . . . . 81.57(11) ?
C15 C14 Fe1 C16 . . . . -37.45(10) ?
C13 C14 Fe1 C16 . . . . -156.15(15) ?
C16 C17 Fe1 C21 . . . . -75.88(16) ?
C18 C17 Fe1 C21 . . . . 164.60(14) ?
C16 C17 Fe1 C20 . . . . -45.2(4) ?
C18 C17 Fe1 C20 . . . . -164.8(3) ?
C16 C17 Fe1 C18 . . . . 119.52(14) ?
C16 C17 Fe1 C22 . . . . -116.25(13) ?
C18 C17 Fe1 C22 . . . . 124.22(13) ?
C16 C17 Fe1 C14 . . . . 81.68(10) ?
C18 C17 Fe1 C14 . . . . -37.84(10) ?
C16 C17 Fe1 C15 . . . . 37.64(10) ?
C18 C17 Fe1 C15 . . . . -81.88(11) ?
C16 C17 Fe1 C19 . . . . 169.54(17) ?
C18 C17 Fe1 C19 . . . . 50.0(2) ?
C16 C17 Fe1 C23 . . . . -158.08(11) ?
C18 C17 Fe1 C23 . . . . 82.39(13) ?
C18 C17 Fe1 C16 . . . . -119.52(14) ?
C16 C15 Fe1 C21 . . . . 82.47(15) ?
C14 C15 Fe1 C21 . . . . -157.90(12) ?
C16 C15 Fe1 C20 . . . . 125.98(13) ?
C14 C15 Fe1 C20 . . . . -114.40(11) ?
C16 C15 Fe1 C18 . . . . -81.72(11) ?
C14 C15 Fe1 C18 . . . . 37.91(9) ?
C16 C15 Fe1 C22 . . . . 47.3(3) ?
C14 C15 Fe1 C22 . . . . 166.9(2) ?
C16 C15 Fe1 C14 . . . . -119.63(14) ?
C16 C15 Fe1 C17 . . . . -37.47(11) ?
C14 C15 Fe1 C17 . . . . 82.15(10) ?
C16 C15 Fe1 C19 . . . . 167.07(12) ?
C14 C15 Fe1 C19 . . . . -73.31(13) ?
C16 C15 Fe1 C23 . . . . -160.1(3) ?
C14 C15 Fe1 C23 . . . . -40.4(4) ?
C14 C15 Fe1 C16 . . . . 119.63(14) ?
C23 C19 Fe1 C21 . . . . -80.70(18) ?
C20 C19 Fe1 C21 . . . . 38.73(18) ?
C23 C19 Fe1 C20 . . . . -119.4(2) ?
C23 C19 Fe1 C18 . . . . 81.91(15) ?
C20 C19 Fe1 C18 . . . . -158.67(15) ?
C23 C19 Fe1 C22 . . . . -37.07(16) ?
C20 C19 Fe1 C22 . . . . 82.36(18) ?
C23 C19 Fe1 C14 . . . . 125.06(14) ?
C20 C19 Fe1 C14 . . . . -115.51(16) ?
C23 C19 Fe1 C17 . . . . 46.7(2) ?
C20 C19 Fe1 C17 . . . . 166.12(17) ?
C23 C19 Fe1 C15 . . . . 166.27(13) ?
C20 C19 Fe1 C15 . . . . -74.30(18) ?
C20 C19 Fe1 C23 . . . . 119.4(2) ?
C23 C19 Fe1 C16 . . . . -160.0(3) ?
C20 C19 Fe1 C16 . . . . -40.6(4) ?
C19 C23 Fe1 C21 . . . . 82.13(17) ?
C22 C23 Fe1 C21 . . . . -37.89(19) ?
C19 C23 Fe1 C20 . . . . 37.54(15) ?
C22 C23 Fe1 C20 . . . . -82.5(2) ?
C19 C23 Fe1 C18 . . . . -115.24(14) ?
C22 C23 Fe1 C18 . . . . 124.75(18) ?
C19 C23 Fe1 C22 . . . . 120.0(2) ?
C19 C23 Fe1 C14 . . . . -74.06(16) ?
C22 C23 Fe1 C14 . . . . 165.93(16) ?
C19 C23 Fe1 C17 . . . . -158.19(13) ?
C22 C23 Fe1 C17 . . . . 81.80(19) ?
C19 C23 Fe1 C15 . . . . -42.5(4) ?
C22 C23 Fe1 C15 . . . . -162.5(3) ?
C22 C23 Fe1 C19 . . . . -120.0(2) ?
C19 C23 Fe1 C16 . . . . 168.13(17) ?
C22 C23 Fe1 C16 . . . . 48.1(3) ?
C17 C16 Fe1 C21 . . . . 124.13(14) ?
C15 C16 Fe1 C21 . . . . -116.43(15) ?
C17 C16 Fe1 C20 . . . . 165.95(13) ?
C15 C16 Fe1 C20 . . . . -74.62(15) ?
C17 C16 Fe1 C18 . . . . -37.82(10) ?
C15 C16 Fe1 C18 . . . . 81.62(11) ?
C17 C16 Fe1 C22 . . . . 81.54(15) ?
C15 C16 Fe1 C22 . . . . -159.02(14) ?
C17 C16 Fe1 C14 . . . . -81.83(10) ?
C15 C16 Fe1 C14 . . . . 37.61(10) ?
C15 C16 Fe1 C17 . . . . 119.44(14) ?
C17 C16 Fe1 C15 . . . . -119.44(14) ?
C17 C16 Fe1 C19 . . . . -162.1(3) ?
C15 C16 Fe1 C19 . . . . -42.7(3) ?
C17 C16 Fe1 C23 . . . . 48.0(2) ?
C15 C16 Fe1 C23 . . . . 167.39(19) ?
